data_1010709
loop_
_publ_author_name
'Chatterjee, N'

_publ_section_title
;
Struktur-Untersuchungen von natuerlichem und kuenstlichem Yttrofluorit
mit Hilfe der Fluoroszens- und Absorptionsspektren
;
_journal_coden_ASTM ZEKGAX
_journal_name_full
;
Zeitschrift fuer Kristallographie, Kristallgeometrie, Kristallphysik,
Kristallchemie (-144,1977)
;
_journal_page_first 245
_journal_page_last 284
_journal_volume 102
_journal_year 1940
_chemical_formula_structural 'Ca20 Y3 F69'
_chemical_formula_sum 'Ca20 F69 Y3'
_chemical_name_mineral Yttrofluorite
_chemical_name_systematic '20-Calcium triyttrium fluoride'
_cell_angle_alpha 90
_cell_angle_beta 90
_cell_angle_gamma 90
_cell_formula_units_Z 4
_cell_length_a 5.481
_cell_length_b 5.481
_cell_length_c 5.481
_cell_volume 164.7
_cod_database_code 1010709

loop_
_atom_site_label
_atom_site_fract_x
_atom_site_fract_y
_atom_site_fract_z
? ? ? ?
